data_7233205
loop_
_publ_author_name
'Sangen Zhao'
'Xingxing Jiang'
'Ran He'
'Shu-quan Zhang'
'Zhihua Sun'
'Junhua Luo'
'Zheshuai Lin'
'Maochun Honga'

_publ_section_title
;
 A combination of multiple chromophores enhances second-harmonic
 generation in a nonpolar noncentrosymmetric oxide: CdTeMoO6
;
_journal_name_full 'Journal of Materials Chemistry C'
_journal_page_first 2906
_journal_page_last 2912
_journal_paper_doi 10.1039/C3TC30151F
_journal_volume 1
_journal_year 2013
_chemical_formula_sum 'Cd Mo O6 Te'
_chemical_formula_weight 431.95
_space_group_IT_number 113
_space_group_name_Hall 'P -4 2ab'
_space_group_name_H-M_alt 'P -4 21 m'
_symmetry_cell_setting tetragonal
_symmetry_space_group_name_H-M 'P -4 21 m'
_atom_sites_solution_primary direct
_atom_sites_solution_secondary difmap
_cell_angle_alpha 90.00
_cell_angle_beta 90.00
_cell_angle_gamma 90.00
_cell_formula_units_Z 2
_cell_length_a 5.2860(7)
_cell_length_b 5.2860(7)
_cell_length_c 9.0660(18)
_cell_measurement_reflns_used 785
_cell_measurement_temperature 293(2)
_cell_measurement_theta_max 27.4431
_cell_measurement_theta_min 3.8551
_cell_volume 253.32(7)
_computing_structure_refinement 'SHELXL-97 (Sheldrick, 1997)'
_computing_structure_solution 'SHELXS-97 (Sheldrick, 1990)'
_diffrn_ambient_temperature 293(2)
_diffrn_detector_area_resol_mean 14.6306
_diffrn_measured_fraction_theta_full 0.995
_diffrn_measured_fraction_theta_max 0.995
_diffrn_measurement_device_type 'Rigaku Saturn70'
_diffrn_measurement_method CCD_Profile_fitting
_diffrn_radiation_monochromator graphite
_diffrn_radiation_source 'fine-focus sealed tube'
_diffrn_radiation_type MoK\a
_diffrn_radiation_wavelength 0.71073
_diffrn_reflns_av_R_equivalents 0.0316
_diffrn_reflns_av_sigmaI/netI 0.0191
_diffrn_reflns_limit_h_max 6
_diffrn_reflns_limit_h_min -6
_diffrn_reflns_limit_k_max 6
_diffrn_reflns_limit_k_min -5
_diffrn_reflns_limit_l_max 11
_diffrn_reflns_limit_l_min -11
_diffrn_reflns_number 1966
_diffrn_reflns_theta_full 27.44
_diffrn_reflns_theta_max 27.44
_diffrn_reflns_theta_min 4.46
_exptl_absorpt_coefficient_mu 12.265
_exptl_absorpt_correction_T_max 0.662
_exptl_absorpt_correction_T_min 0.481
_exptl_absorpt_correction_type multi-scan
_exptl_crystal_colour Colourless
_exptl_crystal_density_diffrn 5.663
_exptl_crystal_density_method 'not measured'
_exptl_crystal_description plate-like
_exptl_crystal_F_000 380
_exptl_crystal_size_max 0.106
_exptl_crystal_size_mid 0.051
_exptl_crystal_size_min 0.034
_refine_diff_density_max 0.448
_refine_diff_density_min -1.279
_refine_diff_density_rms 0.165
_refine_ls_abs_structure_details 'Flack H D (1983), Acta Cryst. A39, 876-881'
_refine_ls_abs_structure_Flack 0.01(6)
_refine_ls_extinction_method none
_refine_ls_goodness_of_fit_ref 1.034
_refine_ls_hydrogen_treatment constr
_refine_ls_matrix_type full
_refine_ls_number_parameters 29
_refine_ls_number_reflns 338
_refine_ls_number_restraints 0
_refine_ls_restrained_S_all 1.034
_refine_ls_R_factor_all 0.0156
_refine_ls_R_factor_gt 0.0147
_refine_ls_shift/su_max 0.000
_refine_ls_shift/su_mean 0.000
_refine_ls_structure_factor_coef Fsqd
_refine_ls_weighting_details 'calc w=1/[\s^2^(Fo^2^)+(0.0202P)^2^+0.0000P] where P=(Fo^2^+2Fc^2^)/3'
_refine_ls_weighting_scheme calc
_refine_ls_wR_factor_gt 0.0348
_refine_ls_wR_factor_ref 0.0354
_reflns_number_gt 329
_reflns_number_total 338
_reflns_threshold_expression >2sigma(I)
_cod_data_source_file J-Mat-Chem-C-2013-1-2906.cif
_cod_data_source_block c
_cod_depositor_comments
;
The following automatic conversions were performed:

data name '_exptl_crystal_corlour' was replaced with
'_exptl_crystal_colour' as specified in the replacement file
'data/replacement-values/replacement_tags.lst'.

Automatic conversion script
Id: cif_correct_tags 9268 2022-04-12 08:56:07Z antanas 
;
_cod_database_code 7233205

loop_
_symmetry_equiv_pos_as_xyz
'x, y, z'
'y, -x, -z'
'-x, -y, z'
'-y, x, -z'
'x+1/2, -y+1/2, -z'
'-x+1/2, y+1/2, -z'
'-y+1/2, -x+1/2, z'
'y+1/2, x+1/2, z'

loop_
_atom_site_label
_atom_site_type_symbol
_atom_site_fract_x
_atom_site_fract_y
_atom_site_fract_z
_atom_site_U_iso_or_equiv
_atom_site_adp_type
_atom_site_occupancy
_atom_site_symmetry_multiplicity
_atom_site_calc_flag
_atom_site_refinement_flags
_atom_site_disorder_assembly
_atom_site_disorder_group
Cd3 Cd 0.5000 0.5000 0.5000 0.00943(14) Uani 1 4 d S . .
Te2 Te 1.0000 0.5000 0.24243(4) 0.00743(13) Uani 1 4 d S . .
O2 O 0.3197(5) 0.1803(5) 0.0701(5) 0.0161(9) Uani 1 2 d S . .
O3 O 0.7179(5) 0.2179(5) 0.2872(5) 0.0125(8) Uani 1 2 d S . .
O1 O 0.1910(6) 0.3090(6) 0.3769(4) 0.0137(8) Uani 1 2 d S . .
Mo1 Mo 0.5000 0.0000 0.18599(6) 0.00812(14) Uani 1 4 d S . .

loop_
_atom_site_aniso_label
_atom_site_aniso_U_11
_atom_site_aniso_U_22
_atom_site_aniso_U_33
_atom_site_aniso_U_23
_atom_site_aniso_U_13
_atom_site_aniso_U_12
Cd3 0.00836(18) 0.00836(18) 0.0116(2) 0.000 0.000 0.000
Te2 0.00848(16) 0.00848(16) 0.0053(2) 0.000 0.000 0.0009(4)
O2 0.0184(13) 0.0184(13) 0.011(2) 0.0030(14) -0.0030(14) 0.0037(17)
O3 0.0121(12) 0.0121(12) 0.013(2) -0.0015(13) -0.0015(13) -0.0046(17)
O1 0.0137(11) 0.0137(11) 0.014(2) 0.0077(12) -0.0077(12) -0.0032(18)
Mo1 0.00856(18) 0.00856(18) 0.0072(3) 0.000 0.000 -0.0029(6)

loop_
_atom_type_symbol
_atom_type_description
_atom_type_scat_dispersion_real
_atom_type_scat_dispersion_imag
_atom_type_scat_source
O O 0.0106 0.0060 'International Tables Vol C Tables 4.2.6.8 and 6.1.1.4'
Mo Mo -1.6832 0.6857 'International Tables Vol C Tables 4.2.6.8 and 6.1.1.4'
Cd Cd -0.8075 1.2024 'International Tables Vol C Tables 4.2.6.8 and 6.1.1.4'
Te Te -0.5308 1.6751 'International Tables Vol C Tables 4.2.6.8 and 6.1.1.4'

loop_
_geom_angle_atom_site_label_1
_geom_angle_atom_site_label_2
_geom_angle_atom_site_label_3
_geom_angle
_geom_angle_site_symmetry_1
_geom_angle_site_symmetry_3
O1 Cd3 O1 119.65(18) . 3_665
O1 Cd3 O1 104.63(8) . 4_656
O1 Cd3 O1 104.63(8) 3_665 4_656
O1 Cd3 O1 104.63(8) . 2_566
O1 Cd3 O1 104.63(8) 3_665 2_566
O1 Cd3 O1 119.65(18) 4_656 2_566
O1 Te2 O1 99.0(3) 1_655 3_665
O1 Te2 O3 82.95(8) 1_655 3_765
O1 Te2 O3 82.95(8) 3_665 3_765
O1 Te2 O3 82.95(8) 1_655 .
O1 Te2 O3 82.95(8) 3_665 .
O3 Te2 O3 158.2(2) 3_765 .
Mo1 O3 Te2 139.7(2) . .
Te2 O1 Cd3 118.51(11) 1_455 .
Te2 O1 Cd3 118.51(11) 1_455 5_456
Cd3 O1 Cd3 114.58(17) . 5_456
O2 Mo1 O2 104.1(3) 3_655 .
O2 Mo1 O3 107.57(9) 3_655 .
O2 Mo1 O3 107.57(9) . .
O2 Mo1 O3 107.57(9) 3_655 3_655
O2 Mo1 O3 107.57(9) . 3_655
O3 Mo1 O3 121.2(2) . 3_655

loop_
_geom_bond_atom_site_label_1
_geom_bond_atom_site_label_2
_geom_bond_distance
_geom_bond_site_symmetry_2
Cd3 O1 2.221(2) .
Cd3 O1 2.221(2) 3_665
Cd3 O1 2.221(2) 4_656
Cd3 O1 2.221(2) 2_566
Te2 O1 1.877(4) 1_655
Te2 O1 1.877(4) 3_665
Te2 O3 2.148(4) 3_765
Te2 O3 2.148(4) .
O2 Mo1 1.709(4) .
O3 Mo1 1.869(4) .
O1 Te2 1.877(4) 1_455
O1 Cd3 2.221(2) 5_456
Mo1 O2 1.709(4) 3_655
Mo1 O3 1.869(4) 3_655
